data_4505635
loop_
_publ_author_name
'Guilbault, Audrey-Anne'
'Legault, Claude Y.'

_publ_section_title
;
 Drastic Enhancement of Activity in Iodane-Based \a-Tosyloxylation of
 Ketones: Iodine(III) Does the Hypervalent Twist
;
_journal_issue 2
_journal_name_full 'ACS Catalysis'
_journal_page_first 219
_journal_paper_doi 10.1021/cs200612s
_journal_volume 2
_journal_year 2012
_chemical_formula_sum 'C19 H22 I N O5 S'
_chemical_formula_weight 503.34
_chemical_name_systematic
;
 ?
;
_space_group_IT_number 14
_symmetry_cell_setting monoclinic
_symmetry_space_group_name_Hall '-P 2ybc'
_symmetry_space_group_name_H-M 'P 1 21/c 1'
_atom_sites_solution_hydrogens geom
_atom_sites_solution_primary direct
_atom_sites_solution_secondary difmap
_audit_creation_date 2011-05-06T09:26:03-00:00
_audit_creation_method 'WinGX routine CIF_UPDATE'
_cell_angle_alpha 90
_cell_angle_beta 93.67(3)
_cell_angle_gamma 90
_cell_formula_units_Z 4
_cell_length_a 7.172(3)
_cell_length_b 7.921(3)
_cell_length_c 33.699(8)
_cell_measurement_reflns_used 20
_cell_measurement_temperature 193(2)
_cell_measurement_theta_max 12.5
_cell_measurement_theta_min 10
_cell_volume 1910.5(12)
_computing_cell_refinement Difrac
_computing_data_collection Difrac
_computing_data_reduction NRCVAX
_computing_structure_refinement 'SHELXL-97 (Sheldrick, 1997)'
_computing_structure_solution 'SHELXS-97 (Sheldrick, 1997)'
_diffrn_ambient_temperature 193(2)
_diffrn_measured_fraction_theta_full 0.991
_diffrn_measured_fraction_theta_max 0.989
_diffrn_measurement_device_type CAD4
_diffrn_measurement_method Omega
_diffrn_radiation_monochromator graphite
_diffrn_radiation_type MoK\a
_diffrn_radiation_wavelength 0.71073
_diffrn_reflns_av_R_equivalents 0
_diffrn_reflns_av_unetI/netI 0.1141
_diffrn_reflns_limit_h_max 8
_diffrn_reflns_limit_h_min -8
_diffrn_reflns_limit_k_max 9
_diffrn_reflns_limit_k_min 0
_diffrn_reflns_limit_l_max 40
_diffrn_reflns_limit_l_min 0
_diffrn_reflns_number 3524
_diffrn_reflns_theta_full 25.5
_diffrn_reflns_theta_max 25.52
_diffrn_reflns_theta_min 1.21
_diffrn_standards_decay_% 0
_diffrn_standards_interval_count 100
_diffrn_standards_number 1
_exptl_absorpt_coefficient_mu 1.817
_exptl_absorpt_correction_T_max 0.8392
_exptl_absorpt_correction_T_min 0.4636
_exptl_absorpt_correction_type psi-scan
_exptl_absorpt_process_details Empirical
_exptl_crystal_colour Colorless
_exptl_crystal_density_diffrn 1.75
_exptl_crystal_density_method 'not measured'
_exptl_crystal_description Plate
_exptl_crystal_F_000 1008
_exptl_crystal_size_max 0.5
_exptl_crystal_size_mid 0.2
_exptl_crystal_size_min 0.1
_refine_diff_density_max 1.059
_refine_diff_density_min -1.105
_refine_diff_density_rms 0.205
_refine_ls_extinction_method none
_refine_ls_goodness_of_fit_ref 0.992
_refine_ls_hydrogen_treatment none
_refine_ls_matrix_type full
_refine_ls_number_parameters 244
_refine_ls_number_reflns 3524
_refine_ls_number_restraints 0
_refine_ls_restrained_S_all 0.992
_refine_ls_R_factor_all 0.1389
_refine_ls_R_factor_gt 0.0689
_refine_ls_shift/su_max 0
_refine_ls_shift/su_mean 0
_refine_ls_structure_factor_coef Fsqd
_refine_ls_weighting_details 'calc w=1/[\s^2^(Fo^2^)+(0.0837P)^2^+0.0000P] where P=(Fo^2^+2Fc^2^)/3'
_refine_ls_weighting_scheme calc
_refine_ls_wR_factor_gt 0.1435
_refine_ls_wR_factor_ref 0.1635
_reflns_number_gt 2152
_reflns_number_total 3524
_reflns_threshold_expression >2sigma(I)
_cod_data_source_file cs200612s_si_003.cif
_cod_data_source_block aag03153
_cod_depositor_comments
;
The following automatic conversions were performed:

'_symmetry_cell_setting' value 'Monoclinic' changed to 'monoclinic'
according to /home/saulius/struct/CIF-dictionaries/cif_core.dic
dictionary named 'cif_core.dic' version 2.4.1 from
2010-06-29.

'_exptl_absorpt_correction_type' value 'Psi-Scan'
changed to 'psi-scan' according to
/home/saulius/struct/CIF-dictionaries/cif_core.dic dictionary named
'cif_core.dic' version 2.4.1 from 2010-06-29.

Automatic conversion script
Id: cif_fix_values 1715 2011-07-08 13:25:40Z adriana 
;
_cod_original_cell_volume 1910.4(11)
_cod_original_sg_symbol_H-M P21/c
_cod_database_code 4505635

loop_
_symmetry_equiv_pos_as_xyz
'x, y, z'
'-x, y+1/2, -z+1/2'
'-x, -y, -z'
'x, -y-1/2, z-1/2'

loop_
_atom_site_label
_atom_site_type_symbol
_atom_site_fract_x
_atom_site_fract_y
_atom_site_fract_z
_atom_site_U_iso_or_equiv
_atom_site_adp_type
_atom_site_occupancy
_atom_site_symmetry_multiplicity
_atom_site_calc_flag
_atom_site_refinement_flags
C1 C 0.5446(13) 0.3789(16) 0.3871(3) 0.030(2) Uani 1 1 d .
H1A H 0.5182 0.4951 0.3959 0.036 Uiso 1 1 calc R
H1B H 0.4466 0.3022 0.396 0.036 Uiso 1 1 calc R
C2 C 0.5539(15) 0.3717(15) 0.3424(3) 0.033(3) Uani 1 1 d .
H2A H 0.4699 0.4567 0.3292 0.04 Uiso 1 1 calc R
H2B H 0.519 0.2583 0.332 0.04 Uiso 1 1 calc R
C3 C 0.7562(15) 0.4107(14) 0.3360(3) 0.033(3) Uani 1 1 d .
H3A H 0.7798 0.5338 0.3374 0.04 Uiso 1 1 calc R
H3B H 0.791 0.3685 0.3098 0.04 Uiso 1 1 calc R
C4 C 0.8663(14) 0.3178(14) 0.3701(3) 0.023(2) Uani 1 1 d .
H4A H 0.8946 0.2002 0.3625 0.028 Uiso 1 1 calc R
H4B H 0.9847 0.3769 0.3779 0.028 Uiso 1 1 calc R
C5 C 0.7650(14) 0.3042(13) 0.4413(3) 0.024(2) Uani 1 1 d .
C6 C 0.9447(13) 0.2514(12) 0.4620(3) 0.019(2) Uani 1 1 d .
C7 C 1.0869(13) 0.1716(12) 0.4428(3) 0.020(2) Uani 1 1 d .
H7 H 1.0762 0.1538 0.4148 0.024 Uiso 1 1 calc R
C8 C 1.2449(13) 0.1189(14) 0.4655(3) 0.028(2) Uani 1 1 d .
H8 H 1.3462 0.0695 0.4529 0.033 Uiso 1 1 calc R
C9 C 1.2556(13) 0.1380(13) 0.5066(3) 0.027(3) Uani 1 1 d .
H9 H 1.3649 0.1003 0.5214 0.033 Uiso 1 1 calc R
C10 C 1.1127(13) 0.2101(12) 0.5270(3) 0.017(2) Uani 1 1 d .
C11 C 0.9616(13) 0.2666(12) 0.5032(3) 0.021(2) Uani 1 1 d .
C12 C 1.1416(15) 0.2102(14) 0.5720(3) 0.030(3) Uani 1 1 d .
H12A H 1.0331 0.2617 0.5835 0.045 Uiso 1 1 calc R
H12B H 1.2541 0.2751 0.58 0.045 Uiso 1 1 calc R
H12C H 1.1564 0.0938 0.5816 0.045 Uiso 1 1 calc R
C13 C 0.5300(13) 0.1511(12) 0.6753(3) 0.018(2) Uani 1 1 d .
C14 C 0.5861(16) 0.2364(13) 0.7107(3) 0.029(3) Uani 1 1 d .
H14 H 0.7104 0.2775 0.7146 0.035 Uiso 1 1 calc R
C15 C 0.4628(17) 0.2604(15) 0.7395(3) 0.035(3) Uani 1 1 d .
H15 H 0.5029 0.3157 0.7635 0.042 Uiso 1 1 calc R
C16 C 0.2820(16) 0.2055(15) 0.7339(3) 0.033(3) Uani 1 1 d .
C17 C 0.2293(13) 0.1170(16) 0.6995(3) 0.032(3) Uani 1 1 d .
H17 H 0.1064 0.0722 0.696 0.038 Uiso 1 1 calc R
C18 C 0.3534(14) 0.0930(13) 0.6700(3) 0.023(2) Uani 1 1 d .
H18 H 0.314 0.0356 0.6462 0.027 Uiso 1 1 calc R
C19 C 0.1462(17) 0.229(2) 0.7652(4) 0.056(4) Uani 1 1 d .
H19A H 0.2057 0.2932 0.7874 0.083 Uiso 1 1 calc R
H19B H 0.1067 0.1187 0.7746 0.083 Uiso 1 1 calc R
H19C H 0.0369 0.2913 0.7539 0.083 Uiso 1 1 calc R
I1 I 0.72784(9) 0.38540(9) 0.527791(19) 0.0213(2) Uani 1 1 d .
N1 N 0.7359(12) 0.3222(11) 0.4028(2) 0.0240(19) Uani 1 1 d .
O1 O 0.5786(10) 0.1180(12) 0.6005(2) 0.045(2) Uani 1 1 d .
O2 O 0.7877(12) -0.0326(12) 0.6469(3) 0.052(3) Uani 1 1 d .
O3 O 0.8147(11) 0.2658(11) 0.6409(2) 0.041(2) Uani 1 1 d .
O4 O 0.8471(10) 0.4507(9) 0.5786(2) 0.0282(17) Uani 1 1 d .
H4 H 0.77 0.5023 0.5919 0.042 Uiso 1 1 calc R
O5 O 0.6311(9) 0.3380(10) 0.4634(2) 0.0299(18) Uani 1 1 d .
S1 S 0.6900(4) 0.1199(4) 0.63809(7) 0.0288(6) Uani 1 1 d .

loop_
_atom_site_aniso_label
_atom_site_aniso_U_11
_atom_site_aniso_U_22
_atom_site_aniso_U_33
_atom_site_aniso_U_23
_atom_site_aniso_U_13
_atom_site_aniso_U_12
C1 0.019(5) 0.046(7) 0.025(5) 0.009(6) -0.004(4) 0.004(6)
C2 0.038(6) 0.030(6) 0.030(5) 0.000(6) -0.007(5) 0.009(6)
C3 0.040(6) 0.033(7) 0.027(5) -0.002(5) 0.005(5) 0.014(6)
C4 0.024(5) 0.030(6) 0.015(5) -0.002(4) 0.009(4) -0.002(5)
C5 0.017(5) 0.020(5) 0.034(6) 0.006(5) -0.003(5) -0.001(5)
C6 0.018(5) 0.013(5) 0.027(5) 0.004(4) 0.009(4) 0.000(4)
C7 0.021(5) 0.012(5) 0.026(5) 0.005(4) 0.000(4) -0.002(4)
C8 0.020(5) 0.025(5) 0.039(6) 0.003(6) 0.004(4) 0.004(6)
C9 0.014(5) 0.022(6) 0.046(6) 0.015(5) -0.004(4) -0.004(5)
C10 0.013(5) 0.014(5) 0.022(5) -0.001(4) -0.003(4) -0.006(4)
C11 0.015(5) 0.010(5) 0.041(6) 0.004(5) 0.013(5) -0.006(4)
C12 0.030(6) 0.034(7) 0.025(5) 0.004(5) 0.001(5) -0.003(5)
C13 0.018(5) 0.017(6) 0.020(5) 0.001(4) 0.001(4) -0.006(4)
C14 0.031(6) 0.025(6) 0.030(6) -0.001(5) -0.009(5) 0.004(5)
C15 0.048(7) 0.040(7) 0.016(5) -0.003(5) -0.004(5) 0.006(6)
C16 0.031(6) 0.035(7) 0.035(6) -0.001(5) 0.004(5) 0.011(6)
C17 0.016(5) 0.046(7) 0.032(5) 0.013(6) 0.001(4) 0.002(6)
C18 0.027(5) 0.019(6) 0.023(5) 0.001(5) 0.002(4) -0.005(5)
C19 0.031(7) 0.080(11) 0.057(8) 0.003(8) 0.013(6) 0.007(7)
I1 0.0171(3) 0.0239(3) 0.0233(3) 0.0025(4) 0.0055(2) 0.0003(4)
N1 0.024(5) 0.023(4) 0.025(4) 0.002(4) 0.007(4) 0.001(4)
O1 0.033(4) 0.076(6) 0.026(4) -0.007(5) 0.002(3) 0.003(5)
O2 0.051(6) 0.052(6) 0.058(6) 0.011(5) 0.026(5) 0.025(5)
O3 0.039(5) 0.048(5) 0.038(5) 0.011(4) 0.016(4) -0.008(4)
O4 0.032(4) 0.024(4) 0.029(4) -0.004(3) 0.003(3) -0.008(3)
O5 0.018(3) 0.047(5) 0.025(4) -0.003(4) 0.005(3) 0.001(4)
S1 0.0271(13) 0.0356(15) 0.0244(12) 0.0056(14) 0.0074(10) 0.0059(15)

loop_
_atom_type_symbol
_atom_type_description
_atom_type_scat_dispersion_real
_atom_type_scat_dispersion_imag
_atom_type_scat_source
C C 0.0033 0.0016 'International Tables Vol C Tables 4.2.6.8 and 6.1.1.4'
H H 0 0 'International Tables Vol C Tables 4.2.6.8 and 6.1.1.4'
I I -0.4742 1.8119 'International Tables Vol C Tables 4.2.6.8 and 6.1.1.4'
N N 0.0061 0.0033 'International Tables Vol C Tables 4.2.6.8 and 6.1.1.4'
O O 0.0106 0.006 'International Tables Vol C Tables 4.2.6.8 and 6.1.1.4'
S S 0.1246 0.1234 'International Tables Vol C Tables 4.2.6.8 and 6.1.1.4'

loop_
_geom_angle_atom_site_label_1
_geom_angle_atom_site_label_2
_geom_angle_atom_site_label_3
_geom_angle
N1 C1 C2 104.0(8)
C1 C2 C3 103.8(8)
C2 C3 C4 104.3(9)
N1 C4 C3 103.0(8)
O5 C5 N1 118.5(9)
O5 C5 C6 116.4(9)
N1 C5 C6 125.2(9)
C11 C6 C7 118.9(9)
C11 C6 C5 117.6(9)
C7 C6 C5 123.1(9)
C8 C7 C6 118.3(9)
C7 C8 C9 120.5(10)
C10 C9 C8 122.7(9)
C11 C10 C9 115.0(8)
C11 C10 C12 129.2(9)
C9 C10 C12 115.8(8)
C10 C11 C6 124.5(9)
C10 C11 I1 121.6(7)
C6 C11 I1 113.9(7)
C18 C13 C14 119.3(10)
C18 C13 S1 120.4(7)
C14 C13 S1 120.3(8)
C15 C14 C13 120.4(10)
C14 C15 C16 120.6(10)
C15 C16 C17 118.7(10)
C15 C16 C19 121.3(11)
C17 C16 C19 119.9(11)
C16 C17 C18 120.9(10)
C13 C18 C17 120.0(9)
O4 I1 C11 98.5(4)
O4 I1 O5 169.2(3)
C11 I1 O5 75.8(3)
C5 N1 C4 131.5(9)
C5 N1 C1 117.7(8)
C4 N1 C1 110.3(7)
C5 O5 I1 113.4(6)
O2 S1 O1 114.2(6)
O2 S1 O3 111.6(5)
O1 S1 O3 111.4(5)
O2 S1 C13 107.7(5)
O1 S1 C13 105.9(4)
O3 S1 C13 105.4(5)

loop_
_geom_bond_atom_site_label_1
_geom_bond_atom_site_label_2
_geom_bond_distance
C1 N1 1.507(12)
C1 C2 1.512(13)
C2 C3 1.512(15)
C3 C4 1.539(13)
C4 N1 1.491(12)
C5 O5 1.281(12)
C5 N1 1.307(13)
C5 C6 1.486(13)
C6 C11 1.390(14)
C6 C7 1.395(13)
C7 C8 1.391(13)
C8 C9 1.391(14)
C9 C10 1.391(14)
C10 C11 1.381(13)
C10 C12 1.519(13)
C11 I1 2.136(10)
C13 C18 1.348(13)
C13 C14 1.409(13)
C13 S1 1.769(10)
C14 C15 1.366(15)
C15 C16 1.369(16)
C16 C17 1.388(15)
C16 C19 1.491(16)
C17 C18 1.388(14)
I1 O4 1.935(6)
I1 O5 2.267(7)
O1 S1 1.453(7)
O2 S1 1.418(9)
O3 S1 1.461(8)

loop_
_geom_torsion_atom_site_label_1
_geom_torsion_atom_site_label_2
_geom_torsion_atom_site_label_3
_geom_torsion_atom_site_label_4
_geom_torsion
N1 C1 C2 C3 -31.2(11)
C1 C2 C3 C4 39.1(11)
C2 C3 C4 N1 -31.1(11)
O5 C5 C6 C11 -9.2(14)
N1 C5 C6 C11 169.1(10)
O5 C5 C6 C7 163.8(9)
N1 C5 C6 C7 -18.0(16)
C11 C6 C7 C8 -3.5(14)
C5 C6 C7 C8 -176.3(9)
C6 C7 C8 C9 3.2(16)
C7 C8 C9 C10 -0.3(16)
C8 C9 C10 C11 -2.1(14)
C8 C9 C10 C12 175.9(10)
C9 C10 C11 C6 1.7(14)
C12 C10 C11 C6 -176.0(10)
C9 C10 C11 I1 -179.0(7)
C12 C10 C11 I1 3.4(14)
C7 C6 C11 C10 1.1(15)
C5 C6 C11 C10 174.3(9)
C7 C6 C11 I1 -178.3(7)
C5 C6 C11 I1 -5.1(11)
C18 C13 C14 C15 -0.1(15)
S1 C13 C14 C15 -179.9(8)
C13 C14 C15 C16 -1.5(17)
C14 C15 C16 C17 3.4(18)
C14 C15 C16 C19 179.4(12)
C15 C16 C17 C18 -3.8(17)
C19 C16 C17 C18 -179.8(11)
C14 C13 C18 C17 -0.2(15)
S1 C13 C18 C17 179.6(8)
C16 C17 C18 C13 2.2(17)
C10 C11 I1 O4 20.2(8)
C6 C11 I1 O4 -160.4(7)
C10 C11 I1 O5 -169.2(8)
C6 C11 I1 O5 10.2(7)
O5 C5 N1 C4 170.0(10)
C6 C5 N1 C4 -8.2(18)
O5 C5 N1 C1 -1.1(14)
C6 C5 N1 C1 -179.3(10)
C3 C4 N1 C5 -159.8(11)
C3 C4 N1 C1 11.8(11)
C2 C1 N1 C5 -175.2(9)
C2 C1 N1 C4 11.9(12)
N1 C5 O5 I1 -160.7(7)
C6 C5 O5 I1 17.7(11)
O4 I1 O5 C5 43.7(19)
C11 I1 O5 C5 -15.6(7)
C18 C13 S1 O2 -92.1(9)
C14 C13 S1 O2 87.7(9)
C18 C13 S1 O1 30.5(10)
C14 C13 S1 O1 -149.7(8)
C18 C13 S1 O3 148.6(8)
C14 C13 S1 O3 -31.6(9)
